data_2234116
loop_
_publ_author_name
'Gessner, Viktoria H.'

_publ_section_title
;
 Diphenyl[2-(phenylsulfonyl)propan-2-yl]-\l^5^-phosphanethione
;
_journal_coeditor_code BT5837
_journal_issue 4
_journal_name_full 'Acta Crystallographica Section E'
_journal_page_first o1045
_journal_paper_doi 10.1107/S1600536812010082
_journal_volume 68
_journal_year 2012
_chemical_formula_iupac 'C21 H21 O2 P S2'
_chemical_formula_moiety 'C21 H21 O2 P S2'
_chemical_formula_sum 'C21 H21 O2 P S2'
_chemical_formula_weight 400.47
_chemical_melting_point 410
_chemical_name_common
;
2-(Phenylsulfonyl)-2-(diphenylthiophosphinoyl)propane
;
_chemical_name_systematic
;
Diphenyl[2-(phenylsulfonyl)propan-2-yl]-\l^5^-phosphanethione
;
_space_group_IT_number 19
_symmetry_cell_setting orthorhombic
_symmetry_space_group_name_Hall 'P 2ac 2ab'
_symmetry_space_group_name_H-M 'P 21 21 21'
_atom_sites_solution_hydrogens geom
_atom_sites_solution_primary direct
_atom_sites_solution_secondary difmap
_audit_creation_method 'WinGX routine CIF_UPDATE'
_cell_angle_alpha 90
_cell_angle_beta 90
_cell_angle_gamma 90
_cell_formula_units_Z 4
_cell_length_a 8.2137(7)
_cell_length_b 14.3714(13)
_cell_length_c 16.6728(15)
_cell_measurement_reflns_used 3457
_cell_measurement_temperature 173(2)
_cell_measurement_theta_max 25
_cell_measurement_theta_min 1.87
_cell_volume 1968.1(3)
_computing_cell_refinement 'SAINT-Plus (Bruker, 1999)'
_computing_data_collection 'SMART (Bruker, 2001)'
_computing_data_reduction 'SAINT-Plus (Bruker, 1999)'
_computing_molecular_graphics 'ORTEP-3 (Farrugia, 1997)'
_computing_publication_material 'SHELXL97 (Sheldrick, 2008)'
_computing_structure_refinement 'SHELXL97 (Sheldrick, 2008)'
_computing_structure_solution 'SHELXS90 (Sheldrick, 2008)'
_diffrn_ambient_temperature 173(2)
_diffrn_measured_fraction_theta_full 1
_diffrn_measured_fraction_theta_max 1
_diffrn_measurement_device_type 'Bruker APEX CCD'
_diffrn_measurement_method \w
_diffrn_radiation_monochromator graphite
_diffrn_radiation_source 'fine-focus sealed tube'
_diffrn_radiation_type MoK\a
_diffrn_radiation_wavelength 0.71073
_diffrn_reflns_av_R_equivalents 0.0396
_diffrn_reflns_limit_h_max 9
_diffrn_reflns_limit_h_min -9
_diffrn_reflns_limit_k_max 17
_diffrn_reflns_limit_k_min -17
_diffrn_reflns_limit_l_max 19
_diffrn_reflns_limit_l_min -19
_diffrn_reflns_number 30953
_diffrn_reflns_theta_full 25
_diffrn_reflns_theta_max 25
_diffrn_reflns_theta_min 1.87
_exptl_absorpt_coefficient_mu 0.365
_exptl_absorpt_correction_T_max 0.9801
_exptl_absorpt_correction_T_min 0.9729
_exptl_absorpt_correction_type multi-scan
_exptl_absorpt_process_details '(SADABS; Bruker, 1999)'
_exptl_crystal_colour colourless
_exptl_crystal_density_diffrn 1.352
_exptl_crystal_density_method 'not measured'
_exptl_crystal_description block
_exptl_crystal_F_000 840
_exptl_crystal_size_max 0.26
_exptl_crystal_size_mid 0.2
_exptl_crystal_size_min 0.16
_refine_diff_density_max 0.27
_refine_diff_density_min -0.13
_refine_ls_abs_structure_details 'Flack (1983), 1467 Friedel pairs'
_refine_ls_abs_structure_Flack 0.03(5)
_refine_ls_extinction_method none
_refine_ls_goodness_of_fit_ref 1.036
_refine_ls_hydrogen_treatment constr
_refine_ls_matrix_type full
_refine_ls_number_parameters 237
_refine_ls_number_reflns 3457
_refine_ls_number_restraints 0
_refine_ls_restrained_S_all 1.036
_refine_ls_R_factor_all 0.0261
_refine_ls_R_factor_gt 0.0254
_refine_ls_shift/su_max 0.006
_refine_ls_shift/su_mean 0.001
_refine_ls_structure_factor_coef Fsqd
_refine_ls_weighting_details 'calc w=1/[\s^2^(Fo^2^)+(0.0456P)^2^+0.2311P] where P=(Fo^2^+2Fc^2^)/3'
_refine_ls_weighting_scheme calc
_refine_ls_wR_factor_gt 0.0672
_refine_ls_wR_factor_ref 0.0679
_reflns_number_gt 3373
_reflns_number_total 3457
_reflns_threshold_expression I>2\s(I)
_cod_data_source_file bt5837.cif
_cod_data_source_block I
_cod_database_code 2234116
_cod_database_fobs_code 2234116

loop_
_symmetry_equiv_pos_as_xyz
'x, y, z'
'-x+1/2, -y, z+1/2'
'-x, y+1/2, -z+1/2'
'x+1/2, -y+1/2, -z'

loop_
_atom_site_type_symbol
_atom_site_label
_atom_site_fract_x
_atom_site_fract_y
_atom_site_fract_z
_atom_site_U_iso_or_equiv
_atom_site_adp_type
_atom_site_calc_flag
_atom_site_refinement_flags
_atom_site_occupancy
_atom_site_symmetry_multiplicity
S S2 0.17343(5) 0.02033(3) 0.10827(2) 0.03362(11) Uani d . 1 1
P P1 0.00880(5) -0.07757(3) 0.25295(3) 0.03106(11) Uani d . 1 1
S S1 0.08167(6) -0.16347(4) 0.33619(3) 0.04775(14) Uani d . 1 1
O O1 0.01826(15) 0.06395(9) 0.09446(8) 0.0433(3) Uani d . 1 1
C C12 -0.2075(2) 0.07773(11) 0.24561(11) 0.0352(4) Uani d . 1 1
H H12 -0.1707 0.0882 0.1923 0.042 Uiso calc R 1 1
O O2 0.21542(19) -0.06103(9) 0.06291(8) 0.0501(4) Uani d . 1 1
C C13 0.1913(2) -0.00806(11) 0.21520(10) 0.0337(4) Uani d . 1 1
C C17 0.4808(2) 0.07625(13) 0.06696(11) 0.0396(4) Uani d . 1 1
H H17 0.5025 0.0122 0.0577 0.048 Uiso calc R 1 1
C C21 0.2932(2) 0.19798(12) 0.10399(13) 0.0441(4) Uani d . 1 1
H H21 0.1879 0.2172 0.1207 0.053 Uiso calc R 1 1
C C16 0.3273(2) 0.10474(11) 0.09172(10) 0.0334(4) Uani d . 1 1
C C6 -0.0079(2) -0.21832(12) 0.14063(12) 0.0428(4) Uani d . 1 1
H H6 0.0979 -0.234 0.1594 0.051 Uiso calc R 1 1
C C2 -0.2416(2) -0.12018(13) 0.14386(12) 0.0429(4) Uani d . 1 1
H H2 -0.2971 -0.0672 0.1643 0.051 Uiso calc R 1 1
C C7 -0.14183(19) 0.00496(11) 0.29077(10) 0.0326(4) Uani d . 1 1
C C20 0.4151(3) 0.26272(14) 0.09151(14) 0.0558(5) Uani d . 1 1
H H20 0.393 0.327 0.0991 0.067 Uiso calc R 1 1
C C11 -0.3259(2) 0.13455(13) 0.27833(12) 0.0426(4) Uani d . 1 1
H H11 -0.3702 0.1839 0.2473 0.051 Uiso calc R 1 1
C C9 -0.3160(3) 0.04939(16) 0.40124(13) 0.0542(5) Uani d . 1 1
H H9 -0.3534 0.0396 0.4545 0.065 Uiso calc R 1 1
C C18 0.6012(2) 0.14149(15) 0.05597(12) 0.0487(5) Uani d . 1 1
H H18 0.7071 0.1224 0.04 0.058 Uiso calc R 1 1
C C3 -0.3162(3) -0.17589(13) 0.08735(13) 0.0510(5) Uani d . 1 1
H H3 -0.4232 -0.1615 0.0696 0.061 Uiso calc R 1 1
C C4 -0.2356(3) -0.25289(13) 0.05628(12) 0.0463(5) Uani d . 1 1
H H4 -0.2864 -0.2909 0.017 0.056 Uiso calc R 1 1
C C15 0.2017(2) 0.08108(14) 0.26490(11) 0.0428(4) Uani d . 1 1
H H15A 0.1919 0.0657 0.322 0.064 Uiso calc R 1 1
H H15B 0.1132 0.1232 0.2494 0.064 Uiso calc R 1 1
H H15C 0.3066 0.1115 0.2552 0.064 Uiso calc R 1 1
C C10 -0.3803(2) 0.12028(14) 0.35551(13) 0.0499(5) Uani d . 1 1
H H10 -0.4624 0.1594 0.3773 0.06 Uiso calc R 1 1
C C8 -0.1966(2) -0.00755(14) 0.36918(12) 0.0452(4) Uani d . 1 1
H H8 -0.1514 -0.0558 0.4011 0.054 Uiso calc R 1 1
C C5 -0.0821(3) -0.27321(12) 0.08296(12) 0.0463(5) Uani d . 1 1
H H5 -0.0259 -0.3255 0.0617 0.056 Uiso calc R 1 1
C C14 0.3465(2) -0.06516(15) 0.22535(14) 0.0509(5) Uani d . 1 1
H H14A 0.4401 -0.0288 0.2067 0.076 Uiso calc R 1 1
H H14B 0.3381 -0.1225 0.1938 0.076 Uiso calc R 1 1
H H14C 0.3611 -0.0809 0.2821 0.076 Uiso calc R 1 1
C C1 -0.0864(2) -0.14097(11) 0.17107(10) 0.0317(3) Uani d . 1 1
C C19 0.5685(3) 0.23456(15) 0.06813(12) 0.0523(5) Uani d . 1 1
H H19 0.652 0.2794 0.0604 0.063 Uiso calc R 1 1

loop_
_atom_site_aniso_label
_atom_site_aniso_U_11
_atom_site_aniso_U_22
_atom_site_aniso_U_33
_atom_site_aniso_U_12
_atom_site_aniso_U_13
_atom_site_aniso_U_23
S2 0.0321(2) 0.0363(2) 0.0325(2) -0.00442(18) 0.00327(17) -0.00215(17)
P1 0.0248(2) 0.0357(2) 0.0327(2) 0.00245(16) 0.00071(17) 0.00384(16)
S1 0.0398(2) 0.0565(3) 0.0469(3) 0.0057(2) -0.0028(2) 0.0196(2)
O1 0.0308(6) 0.0597(8) 0.0395(7) -0.0048(6) -0.0033(5) 0.0047(6)
C12 0.0282(8) 0.0387(8) 0.0388(9) -0.0012(7) -0.0004(7) -0.0033(8)
O2 0.0647(9) 0.0389(7) 0.0468(7) -0.0110(6) 0.0159(7) -0.0096(6)
C13 0.0262(8) 0.0406(9) 0.0343(8) -0.0002(7) 0.0015(7) 0.0020(7)
C17 0.0384(10) 0.0442(9) 0.0362(9) 0.0016(8) 0.0051(8) 0.0022(8)
C21 0.0409(10) 0.0395(9) 0.0520(11) 0.0027(8) -0.0034(9) 0.0023(8)
C16 0.0301(8) 0.0363(8) 0.0336(9) -0.0033(7) -0.0003(7) 0.0019(7)
C6 0.0393(10) 0.0383(9) 0.0507(11) 0.0063(8) 0.0059(9) 0.0019(8)
C2 0.0367(9) 0.0391(9) 0.0528(11) 0.0073(8) -0.0037(9) -0.0119(8)
C7 0.0262(8) 0.0381(9) 0.0334(9) -0.0019(6) 0.0014(6) -0.0044(7)
C20 0.0681(14) 0.0369(9) 0.0625(14) -0.0084(10) -0.0144(12) 0.0073(9)
C11 0.0316(9) 0.0410(9) 0.0551(11) 0.0013(8) -0.0035(8) -0.0105(8)
C9 0.0466(11) 0.0731(13) 0.0428(11) -0.0010(10) 0.0133(10) -0.0128(10)
C18 0.0327(10) 0.0758(13) 0.0376(10) -0.0093(10) 0.0010(8) 0.0072(9)
C3 0.0427(10) 0.0493(10) 0.0610(12) -0.0003(10) -0.0104(10) -0.0145(10)
C4 0.0602(13) 0.0377(9) 0.0410(10) -0.0101(9) 0.0042(9) -0.0057(8)
C15 0.0343(9) 0.0573(11) 0.0369(9) -0.0097(8) -0.0008(7) -0.0075(8)
C10 0.0339(10) 0.0558(11) 0.0599(13) 0.0003(9) 0.0081(9) -0.0244(10)
C8 0.0415(10) 0.0577(11) 0.0366(9) -0.0013(9) 0.0046(8) 0.0010(8)
C5 0.0596(12) 0.0297(8) 0.0495(11) 0.0037(9) 0.0166(10) -0.0038(8)
C14 0.0277(9) 0.0625(12) 0.0623(12) 0.0066(9) 0.0042(9) 0.0142(10)
C1 0.0296(8) 0.0291(7) 0.0363(9) -0.0011(7) 0.0050(7) 0.0027(6)
C19 0.0512(12) 0.0626(13) 0.0431(11) -0.0239(11) -0.0102(10) 0.0102(9)

loop_
_atom_type_symbol
_atom_type_description
_atom_type_scat_dispersion_real
_atom_type_scat_dispersion_imag
_atom_type_scat_source
C C 0.0033 0.0016 'International Tables Vol C Tables 4.2.6.8 and 6.1.1.4'
H H 0 0 'International Tables Vol C Tables 4.2.6.8 and 6.1.1.4'
O O 0.0106 0.006 'International Tables Vol C Tables 4.2.6.8 and 6.1.1.4'
P P 0.1023 0.0942 'International Tables Vol C Tables 4.2.6.8 and 6.1.1.4'
S S 0.1246 0.1234 'International Tables Vol C Tables 4.2.6.8 and 6.1.1.4'

loop_
_geom_angle_atom_site_label_1
_geom_angle_atom_site_label_2
_geom_angle_atom_site_label_3
_geom_angle
O2 S2 O1 118.92(9)
O2 S2 C16 107.71(8)
O1 S2 C16 107.96(8)
O2 S2 C13 108.16(8)
O1 S2 C13 108.87(7)
C16 S2 C13 104.26(8)
C1 P1 C7 107.07(8)
C1 P1 C13 110.64(8)
C7 P1 C13 107.83(8)
C1 P1 S1 110.42(6)
C7 P1 S1 111.90(6)
C13 P1 S1 108.95(6)
C11 C12 C7 120.08(17)
C11 C12 H12 120.0
C7 C12 H12 120.0
C14 C13 C15 110.14(16)
C14 C13 S2 107.12(13)
C15 C13 S2 110.18(12)
C14 C13 P1 109.78(12)
C15 C13 P1 107.68(11)
S2 C13 P1 111.96(9)
C18 C17 C16 119.45(17)
C18 C17 H17 120.3
C16 C17 H17 120.3
C20 C21 C16 118.89(19)
C20 C21 H21 120.6
C16 C21 H21 120.6
C21 C16 C17 120.86(17)
C21 C16 S2 119.68(14)
C17 C16 S2 119.46(13)
C1 C6 C5 120.52(18)
C1 C6 H6 119.7
C5 C6 H6 119.7
C3 C2 C1 120.44(17)
C3 C2 H2 119.8
C1 C2 H2 119.8
C8 C7 C12 118.51(16)
C8 C7 P1 117.30(14)
C12 C7 P1 124.17(13)
C19 C20 C21 120.42(19)
C19 C20 H20 119.8
C21 C20 H20 119.8
C10 C11 C12 120.60(18)
C10 C11 H11 119.7
C12 C11 H11 119.7
C10 C9 C8 119.67(19)
C10 C9 H9 120.2
C8 C9 H9 120.2
C17 C18 C19 120.1(2)
C17 C18 H18 119.9
C19 C18 H18 119.9
C2 C3 C4 120.36(19)
C2 C3 H3 119.8
C4 C3 H3 119.8
C5 C4 C3 119.18(19)
C5 C4 H4 120.4
C3 C4 H4 120.4
C13 C15 H15A 109.5
C13 C15 H15B 109.5
H15A C15 H15B 109.5
C13 C15 H15C 109.5
H15A C15 H15C 109.5
H15B C15 H15C 109.5
C9 C10 C11 120.16(18)
C9 C10 H10 119.9
C11 C10 H10 119.9
C9 C8 C7 120.96(19)
C9 C8 H8 119.5
C7 C8 H8 119.5
C4 C5 C6 120.64(18)
C4 C5 H5 119.7
C6 C5 H5 119.7
C13 C14 H14A 109.5
C13 C14 H14B 109.5
H14A C14 H14B 109.5
C13 C14 H14C 109.5
H14A C14 H14C 109.5
H14B C14 H14C 109.5
C6 C1 C2 118.84(17)
C6 C1 P1 118.59(14)
C2 C1 P1 122.23(13)
C20 C19 C18 120.23(19)
C20 C19 H19 119.9
C18 C19 H19 119.9

loop_
_geom_bond_atom_site_label_1
_geom_bond_atom_site_label_2
_geom_bond_distance
_geom_bond_publ_flag
S2 O2 1.4347(13) yes
S2 O1 1.4389(13) yes
S2 C16 1.7734(16) yes
S2 C13 1.8348(17) yes
P1 C1 1.8178(17) yes
P1 C7 1.8263(17) yes
P1 C13 1.9082(17) yes
P1 S1 1.9515(6) yes
C12 C11 1.382(2) ?
C12 C7 1.397(2) ?
C12 H12 0.9500 ?
C13 C14 1.526(2) ?
C13 C15 1.528(2) ?
C17 C18 1.375(3) ?
C17 C16 1.388(2) ?
C17 H17 0.9500 ?
C21 C20 1.382(3) ?
C21 C16 1.384(2) ?
C21 H21 0.9500 ?
C6 C1 1.382(2) ?
C6 C5 1.385(3) ?
C6 H6 0.9500 ?
C2 C3 1.380(3) ?
C2 C1 1.386(3) ?
C2 H2 0.9500 ?
C7 C8 1.394(3) ?
C20 C19 1.380(3) ?
C20 H20 0.9500 ?
C11 C10 1.378(3) ?
C11 H11 0.9500 ?
C9 C10 1.378(3) ?
C9 C8 1.384(3) ?
C9 H9 0.9500 ?
C18 C19 1.379(3) ?
C18 H18 0.9500 ?
C3 C4 1.390(3) ?
C3 H3 0.9500 ?
C4 C5 1.368(3) ?
C4 H4 0.9500 ?
C15 H15A 0.9800 ?
C15 H15B 0.9800 ?
C15 H15C 0.9800 ?
C10 H10 0.9500 ?
C8 H8 0.9500 ?
C5 H5 0.9500 ?
C14 H14A 0.9800 ?
C14 H14B 0.9800 ?
C14 H14C 0.9800 ?
C19 H19 0.9500 ?

loop_
_cod_related_entry_id
_cod_related_entry_database
_cod_related_entry_code
1 ChemSpider 30657574
